data_2207854
loop_
_publ_author_name
'Deng, Zhao-Peng'
'Gao, Shan'
'Huo, Li-Hua'
'Zhao, Hui'

_publ_section_title <i>catena</i>-Poly[[aquadiimidazolecadmium(II)]-\m-thiophene-2,5-dicarboxylato]
_journal_coeditor_code RN6072
_journal_issue 1
_journal_name_full 'Acta Crystallographica Section E'
_journal_page_first m87
_journal_page_last m89
_journal_paper_doi 10.1107/S1600536805040341
_journal_volume 62
_journal_year 2006
_chemical_formula_iupac '[Cd (C6 H2 O4 S) (C3 H4 N2)2 (H2 O)]'
_chemical_formula_moiety 'C12 H12 Cd N4 O5 S'
_chemical_formula_sum 'C12 H12 Cd N4 O5 S'
_chemical_formula_weight 436.72
_chemical_name_systematic
;
catena-Poly[[aquadiimidazolecadmium(II)]-\m-thiophene-2,5-dicarboxylato]
;
_space_group_IT_number 2
_symmetry_cell_setting triclinic
_symmetry_space_group_name_Hall '-P 1'
_symmetry_space_group_name_H-M 'P -1'
_atom_sites_solution_hydrogens geom
_atom_sites_solution_primary direct
_atom_sites_solution_secondary difmap
_cell_angle_alpha 103.71(3)
_cell_angle_beta 101.57(3)
_cell_angle_gamma 108.43(3)
_cell_formula_units_Z 2
_cell_length_a 7.7486(15)
_cell_length_b 10.577(2)
_cell_length_c 10.947(2)
_cell_measurement_reflns_used 7316
_cell_measurement_temperature 295(2)
_cell_measurement_theta_max 27.45
_cell_measurement_theta_min 3.04
_cell_volume 789.1(4)
_computing_cell_refinement RAPID-AUTO
_computing_data_collection 'RAPID-AUTO (Rigaku Corporation, 1998)'
_computing_data_reduction 'CrystalStructure (Rigaku/MSC, 2002)'
_computing_molecular_graphics 'ORTEPII (Johnson, 1976)'
_computing_publication_material SHELXL97
_computing_structure_refinement 'SHELXL97 (Sheldrick, 1997)'
_computing_structure_solution 'SHELXS97 (Sheldrick, 1997)'
_diffrn_ambient_temperature 295(2)
_diffrn_detector_area_resol_mean 10
_diffrn_measured_fraction_theta_full 0.986
_diffrn_measured_fraction_theta_max 0.986
_diffrn_measurement_device_type 'Rigaku R-AXIS RAPID'
_diffrn_measurement_method \w
_diffrn_radiation_monochromator graphite
_diffrn_radiation_source 'fine-focus sealed tube'
_diffrn_radiation_type MoK\a
_diffrn_radiation_wavelength 0.71073
_diffrn_reflns_av_R_equivalents 0.0860
_diffrn_reflns_av_sigmaI/netI 0.1524
_diffrn_reflns_limit_h_max 10
_diffrn_reflns_limit_h_min -9
_diffrn_reflns_limit_k_max 13
_diffrn_reflns_limit_k_min -13
_diffrn_reflns_limit_l_max 11
_diffrn_reflns_limit_l_min -14
_diffrn_reflns_number 7628
_diffrn_reflns_theta_full 27.47
_diffrn_reflns_theta_max 27.47
_diffrn_reflns_theta_min 3.00
_diffrn_standards_decay_% 0
_diffrn_standards_interval_count 0
_diffrn_standards_interval_time 0
_diffrn_standards_number 0
_exptl_absorpt_coefficient_mu 1.546
_exptl_absorpt_correction_T_max 0.761
_exptl_absorpt_correction_T_min 0.641
_exptl_absorpt_correction_type multi-scan
_exptl_absorpt_process_details '(ABSCOR; Higashi, 1995)'
_exptl_crystal_colour Colorless
_exptl_crystal_density_diffrn 1.838
_exptl_crystal_density_method 'not measured'
_exptl_crystal_description Prism
_exptl_crystal_F_000 432
_exptl_crystal_size_max 0.36
_exptl_crystal_size_mid 0.24
_exptl_crystal_size_min 0.18
_refine_diff_density_max 1.775
_refine_diff_density_min -1.652
_refine_ls_extinction_method none
_refine_ls_goodness_of_fit_ref 1.055
_refine_ls_hydrogen_treatment mixed
_refine_ls_matrix_type full
_refine_ls_number_parameters 214
_refine_ls_number_reflns 3564
_refine_ls_number_restraints 3
_refine_ls_restrained_S_all 1.054
_refine_ls_R_factor_all 0.0805
_refine_ls_R_factor_gt 0.0414
_refine_ls_shift/su_max 0.000
_refine_ls_shift/su_mean 0.000
_refine_ls_structure_factor_coef Fsqd
_refine_ls_weighting_details 'calc w=1/[\s^2^(Fo^2^)+(0.0795P)^2^] where P=(Fo^2^+2Fc^2^)/3'
_refine_ls_weighting_scheme calc
_refine_ls_wR_factor_gt 0.0985
_refine_ls_wR_factor_ref 0.1683
_reflns_number_gt 2125
_reflns_number_total 3564
_reflns_threshold_expression I>2\s(I)
_cod_data_source_file rn6072.cif
_cod_data_source_block I
_cod_database_code 2207854
_cod_database_fobs_code 2207854

loop_
_symmetry_equiv_pos_as_xyz
'x, y, z'
'-x, -y, -z'

loop_
_atom_site_label
_atom_site_fract_x
_atom_site_fract_y
_atom_site_fract_z
_atom_site_U_iso_or_equiv
_atom_site_adp_type
_atom_site_calc_flag
_atom_site_refinement_flags
_atom_site_occupancy
_atom_site_type_symbol
Cd1 0.21550(8) 0.13174(6) 0.24203(6) 0.0330(2) Uani d . 1 Cd
S1 0.1860(3) 0.6113(2) 0.2039(2) 0.0362(5) Uani d . 1 S
O1W -0.1113(9) 0.0124(6) 0.1333(6) 0.0416(14) Uani d D 1 O
O1 0.2263(11) 0.2568(7) 0.0406(10) 0.083(3) Uani d . 1 O
O2 0.1526(9) 0.3269(7) 0.2207(9) 0.060(2) Uani d . 1 O
O3 0.2784(9) 0.9456(6) 0.0900(6) 0.0452(15) Uani d . 1 O
O4 0.1993(9) 0.9063(7) 0.2621(7) 0.0503(16) Uani d . 1 O
N1 0.1869(10) 0.1785(9) 0.4484(8) 0.0499(19) Uani d . 1 N
N2 0.0766(13) 0.1798(8) 0.6174(8) 0.051(2) Uani d . 1 N
N3 0.5332(9) 0.2600(8) 0.3021(8) 0.0432(17) Uani d . 1 N
N4 0.8273(10) 0.3311(9) 0.2983(9) 0.054(2) Uani d . 1 N
C1 0.1985(12) 0.3449(10) 0.1212(14) 0.060(3) Uani d . 1 C
C10 0.6629(12) 0.2187(10) 0.2620(10) 0.045(2) Uani d . 1 C
C11 0.6190(15) 0.4018(11) 0.3577(11) 0.064(3) Uani d . 1 C
C12 0.8015(14) 0.4472(11) 0.3620(11) 0.060(3) Uani d . 1 C
C2 0.2286(11) 0.4832(9) 0.0998(9) 0.040(2) Uani d . 1 C
C3 0.2954(12) 0.5263(9) 0.0019(9) 0.044(2) Uani d . 1 C
C4 0.3111(12) 0.6694(8) 0.0178(8) 0.0352(18) Uani d . 1 C
C5 0.2550(10) 0.7282(8) 0.1211(7) 0.0293(16) Uani d . 1 C
C6 0.2438(11) 0.8691(8) 0.1598(8) 0.0332(17) Uani d . 1 C
C7 0.0363(13) 0.1639(10) 0.4944(10) 0.048(2) Uani d . 1 C
C8 0.3338(14) 0.2176(14) 0.5630(10) 0.069(3) Uani d . 1 C
C9 0.2646(16) 0.2170(13) 0.6624(10) 0.063(3) Uani d . 1 C
H10 0.6433 0.1268 0.2162 0.053 Uiso calc R 1 H
H11 0.5581 0.4599 0.3889 0.077 Uiso calc R 1 H
H12 0.8920 0.5387 0.4004 0.072 Uiso calc R 1 H
H14 -0.0026 0.1686 0.6627 0.061 Uiso calc R 1 H
H15 0.9317 0.3296 0.2835 0.065 Uiso calc R 1 H
H1W1 -0.142(14) 0.049(8) 0.075(6) 0.062 Uiso d D 1 H
H1W2 -0.132(14) -0.073(3) 0.096(7) 0.062 Uiso d D 1 H
H3 0.3255 0.4714 -0.0639 0.053 Uiso calc R 1 H
H4 0.3555 0.7179 -0.0374 0.042 Uiso calc R 1 H
H7 -0.0854 0.1441 0.4419 0.057 Uiso calc R 1 H
H8 0.4618 0.2406 0.5683 0.082 Uiso calc R 1 H
H9 0.3344 0.2389 0.7495 0.076 Uiso calc R 1 H

loop_
_atom_site_aniso_label
_atom_site_aniso_U_11
_atom_site_aniso_U_22
_atom_site_aniso_U_33
_atom_site_aniso_U_12
_atom_site_aniso_U_13
_atom_site_aniso_U_23
Cd1 0.0388(3) 0.0268(3) 0.0415(4) 0.0160(2) 0.0178(2) 0.0159(2)
S1 0.0380(11) 0.0313(11) 0.0513(13) 0.0172(9) 0.0196(9) 0.0236(10)
O1W 0.047(3) 0.034(3) 0.041(3) 0.014(3) 0.011(3) 0.012(3)
O1 0.068(5) 0.021(4) 0.146(8) 0.025(3) 0.014(5) 0.007(4)
O2 0.050(4) 0.040(4) 0.116(6) 0.027(3) 0.036(4) 0.050(4)
O3 0.059(4) 0.028(3) 0.058(4) 0.021(3) 0.018(3) 0.023(3)
O4 0.066(4) 0.042(4) 0.061(4) 0.028(3) 0.035(3) 0.023(3)
N1 0.043(4) 0.061(5) 0.046(4) 0.012(4) 0.020(3) 0.025(4)
N2 0.082(6) 0.042(5) 0.046(5) 0.033(4) 0.041(4) 0.015(4)
N3 0.037(4) 0.034(4) 0.062(5) 0.015(3) 0.019(3) 0.017(4)
N4 0.032(4) 0.061(6) 0.080(6) 0.021(4) 0.018(4) 0.036(5)
C1 0.026(4) 0.026(5) 0.122(10) 0.013(4) 0.000(5) 0.027(6)
C2 0.026(4) 0.033(5) 0.056(6) 0.009(3) 0.004(4) 0.015(4)
C3 0.050(5) 0.036(5) 0.041(5) 0.019(4) 0.011(4) 0.000(4)
C4 0.053(5) 0.025(4) 0.034(4) 0.024(4) 0.016(4) 0.006(3)
C5 0.031(4) 0.023(4) 0.032(4) 0.010(3) 0.006(3) 0.010(3)
C6 0.032(4) 0.026(4) 0.037(4) 0.009(3) 0.006(3) 0.009(4)
C7 0.049(5) 0.036(5) 0.067(7) 0.023(4) 0.020(5) 0.021(5)
C8 0.040(5) 0.094(9) 0.039(6) -0.002(5) 0.004(4) 0.008(6)
C9 0.074(7) 0.067(8) 0.032(5) 0.020(6) 0.017(5) -0.004(5)
C10 0.042(5) 0.040(5) 0.064(6) 0.025(4) 0.018(4) 0.023(5)
C11 0.072(7) 0.043(6) 0.060(7) 0.010(5) 0.035(5) -0.011(5)
C12 0.051(6) 0.041(6) 0.072(7) 0.007(5) 0.014(5) 0.007(5)

loop_
_atom_type_symbol
_atom_type_description
_atom_type_scat_dispersion_real
_atom_type_scat_dispersion_imag
_atom_type_scat_source
C C 0.0033 0.0016 'International Tables Vol C Tables 4.2.6.8 and 6.1.1.4'
H H 0.0000 0.0000 'International Tables Vol C Tables 4.2.6.8 and 6.1.1.4'
N N 0.0061 0.0033 'International Tables Vol C Tables 4.2.6.8 and 6.1.1.4'
O O 0.0106 0.0060 'International Tables Vol C Tables 4.2.6.8 and 6.1.1.4'
S S 0.1246 0.1234 'International Tables Vol C Tables 4.2.6.8 and 6.1.1.4'
Cd Cd -0.8075 1.2024 'International Tables Vol C Tables 4.2.6.8 and 6.1.1.4'

loop_
_geom_angle_atom_site_label_1
_geom_angle_atom_site_label_2
_geom_angle_atom_site_label_3
_geom_angle_site_symmetry_1
_geom_angle_site_symmetry_3
_geom_angle
_geom_angle_publ_flag
N3 Cd1 O1 . . 80.4(3) yes
O1W Cd1 O1 . . 86.1(3) yes
O2 Cd1 O1 . . 49.1(3) yes
O1 Cd1 O3 . 1_545 84.4(3) yes
O1 Cd1 O4 . 1_545 136.0(2) yes
O1 CD1 N1 . . 139.2(2) yes
N1 Cd1 N3 . . 96.3(3) yes
N1 Cd1 O2 . . 90.5(3) yes
N3 Cd1 O2 . . 90.2(2) yes
N1 Cd1 O1W . . 95.8(2) yes
N3 Cd1 O1W . . 166.2(2) yes
O2 Cd1 O1W . . 83.2(2) yes
N1 Cd1 O4 . 1_545 84.6(3) yes
N3 Cd1 O4 . 1_545 103.5(2) yes
O2 Cd1 O4 . 1_545 165.8(2) yes
O1W Cd1 O4 . 1_545 84.1(2) yes
N1 Cd1 O3 . 1_545 136.3(2) yes
N3 Cd1 O3 . 1_545 86.4(2) yes
O2 Cd1 O3 . 1_545 133.2(2) yes
O1W Cd1 O3 . 1_545 89.3(2) yes
O4 Cd1 O3 1_545 1_545 52.7(2) yes
Cd1 O1W H1W1 . . 108(7) no
Cd1 O1W H1W2 . . 108(7) no
O1 C1 C2 . . 117.1(12) no
O1 C1 O2 . . 124.2(9) no
O2 C1 C2 . . 118.7(10) no
O3 C6 C5 . . 119.4(8) no
O3 C6 O4 . . 122.4(8) no
O4 C6 C5 . . 118.3(7) no
N1 C7 H7 . . 123.3 no
N1 C8 H8 . . 125.2 no
N2 C7 H7 . . 123.3 no
N2 C7 N1 . . 113.4(9) no
N2 C9 H9 . . 125.9 no
N3 C10 H10 . . 125.5 no
N3 C10 N4 . . 109.0(9) no
N3 C11 H11 . . 124.4 no
N4 C10 H10 . . 125.5 no
N4 C12 H12 . . 127.5 no
C1 C2 S1 . . 120.7(8) no
C1 O2 Cd1 . . 104.5(6) no
C2 C3 C4 . . 109.7(8) no
C2 C3 H3 . . 125.2 no
C2 S1 C5 . . 92.8(4) no
C3 C2 C1 . . 126.7(9) no
C3 C2 S1 . . 112.6(6) no
C3 C4 H4 . . 122.7 no
C4 C3 H3 . . 125.2 no
C4 C5 C6 . . 128.1(7) no
C4 C5 S1 . . 110.4(6) no
C5 C4 C3 . . 114.6(8) no
C5 C4 H4 . . 122.7 no
C6 C5 S1 . . 121.4(6) no
C6 O3 Cd1 . 1_565 90.4(5) no
C6 O4 Cd1 . 1_565 94.5(5) no
C7 N1 C8 . . 101.7(8) no
C7 N1 Cd1 . . 132.8(7) no
C7 N2 C9 . . 107.0(8) no
C7 N2 H14 . . 126.5 no
C8 C9 H9 . . 125.9 no
C8 C9 N2 . . 108.2(9) no
C8 N1 Cd1 . . 125.1(7) no
C9 C8 H8 . . 125.2 no
C9 C8 N1 . . 109.5(9) no
C9 N2 H14 . . 126.5 no
C10 N3 C11 . . 105.6(8) no
C10 N3 Cd1 . . 126.6(7) no
C10 N4 C12 . . 108.8(8) no
C10 N4 H15 . . 125.6 no
C11 C12 H12 . . 127.5 no
C11 C12 N4 . . 105.1(9) no
C11 N3 Cd1 . . 125.9(6) no
C12 C11 H11 . . 124.4 no
C12 C11 N3 . . 111.2(9) no
C12 N4 H15 . . 125.6 no
H1W1 O1W H1W2 . . 109(7) no

loop_
_geom_bond_atom_site_label_1
_geom_bond_atom_site_label_2
_geom_bond_site_symmetry_2
_geom_bond_distance
_geom_bond_publ_flag
Cd1 O1W . 2.341(6) yes
Cd1 O1 . 2.829(6) yes
Cd1 O2 . 2.318(6) yes
Cd1 O3 1_545 2.503(6) yes
Cd1 O4 1_545 2.413(6) yes
Cd1 N1 . 2.267(8) yes
Cd1 N3 . 2.269(7) yes
O1 C1 . 1.227(14) yes
O2 C1 . 1.249(14) yes
O3 C6 . 1.244(9) yes
O4 C6 . 1.248(10) yes
S1 C2 . 1.716(10) no
S1 C5 . 1.716(7) no
O1W H1W1 . 0.85(7) no
O1W H1W2 . 0.85(6) no
O3 Cd1 1_565 2.503(6) no
O4 Cd1 1_565 2.413(6) no
N1 C7 . 1.340(11) no
N1 C8 . 1.387(12) no
N2 C7 . 1.277(12) no
N2 C9 . 1.333(13) no
N2 H14 . 0.8600 no
N3 C10 . 1.326(11) no
N3 C11 . 1.355(12) no
N4 C10 . 1.346(12) no
N4 C12 . 1.356(13) no
N4 H15 . 0.8600 no
C1 C2 . 1.489(12) no
C2 C3 . 1.390(13) no
C3 C4 . 1.444(12) no
C3 H3 . 0.9300 no
C4 C5 . 1.374(11) no
C4 H4 . 0.9300 no
C5 C6 . 1.485(11) no
C7 H7 . 0.9300 no
C8 C9 . 1.306(14) no
C8 H8 . 0.9300 no
C9 H9 . 0.9300 no
C10 H10 . 0.9300 no
C11 C12 . 1.329(14) no
C11 H11 . 0.9300 no
C12 H12 . 0.9300 no

loop_
_geom_hbond_atom_site_label_D
_geom_hbond_atom_site_label_H
_geom_hbond_atom_site_label_A
_geom_hbond_site_symmetry_A
_geom_hbond_distance_DH
_geom_hbond_distance_HA
_geom_hbond_distance_DA
_geom_hbond_angle_DHA
_geom_hbond_publ_flag
O1W H1W1 O3 2_565 0.85(7) 1.93(4) 2.732(8) 157(8) yes
O1W H1W2 O1 2 0.85(6) 1.96(3) 2.770(10) 160(7) yes
N2 H14 O4 2_566 0.86 1.92 2.758(10) 165 yes
N4 H15 O2 1_655 0.86 1.97 2.826(10) 171 yes

loop_
_geom_torsion_atom_site_label_1
_geom_torsion_atom_site_label_2
_geom_torsion_atom_site_label_3
_geom_torsion_atom_site_label_4
_geom_torsion_site_symmetry_1
_geom_torsion
_geom_torsion_publ_flag
C1 C2 C3 C4 . -177.8(7) no
C10 N3 C11 C12 . -4.8(13) no
C10 N4 C12 C11 . -2.3(12) no
C11 N3 C10 N4 . 3.2(11) no
C12 N4 C10 N3 . -0.6(11) no
C2 C3 C4 C5 . -1.1(10) no
C2 S1 C5 C4 . -0.8(6) no
C2 S1 C5 C6 . 177.1(6) no
C3 C4 C5 C6 . -176.5(7) no
C3 C4 C5 S1 . 1.2(9) no
C4 C5 C6 O3 . 4.1(12) no
C4 C5 C6 O4 . -176.0(8) no
C5 S1 C2 C1 . 178.6(6) no
C5 S1 C2 C3 . 0.1(6) no
C7 N1 C8 C9 . 2.9(13) no
C7 N2 C9 C8 . -2.4(13) no
C8 N1 C7 N2 . -4.6(12) no
C9 N2 C7 N1 . 4.6(11) no
Cd1 N1 C7 N2 . 168.7(7) no
Cd1 N1 C8 C9 . -171.1(8) no
Cd1 N3 C10 N4 . 168.3(6) no
Cd1 N3 C11 C12 . -170.1(8) no
Cd1 O2 C1 C2 . -163.0(6) no
Cd1 O2 C1 O1 . 14.8(11) no
Cd1 O3 C6 C5 1_565 179.6(6) no
Cd1 O3 C6 O4 1_565 -0.3(8) no
Cd1 O4 C6 C5 1_565 -179.6(6) no
Cd1 O4 C6 O3 1_565 0.3(8) no
N1 C8 C9 N2 . -0.4(14) no
N1 Cd1 N3 C10 . 132.2(8) no
N1 Cd1 N3 C11 . -65.6(9) no
N1 Cd1 O2 C1 . 166.5(6) no
N3 C11 C12 N4 . 4.4(14) no
N3 Cd1 N1 C7 . 164.2(9) no
N3 Cd1 N1 C8 . -23.8(9) no
N3 Cd1 O2 C1 . 70.2(6) no
O1 C1 C2 C3 . -3.9(13) no
O1 C1 C2 S1 . 177.9(7) no
O1W Cd1 N1 C7 . -9.2(9) no
O1W Cd1 N1 C8 . 162.7(9) no
O1W Cd1 N3 C10 . -76.2(13) no
O1W Cd1 N3 C11 . 86.0(14) no
O1W Cd1 O2 C1 . -97.7(6) no
O2 C1 C2 C3 . 174.1(8) no
O2 C1 C2 S1 . -4.2(11) no
O2 Cd1 N1 C7 . 74.0(9) no
O2 Cd1 N1 C8 . -114.1(9) no
O2 Cd1 N3 C10 . -137.3(8) no
O2 Cd1 N3 C11 . 24.9(9) no
O3 Cd1 N1 C7 1_545 -104.3(9) no
O3 Cd1 N1 C8 1_545 67.6(10) no
O3 Cd1 N3 C10 1_545 -4.0(8) no
O3 Cd1 N3 C11 1_545 158.2(9) no
O3 Cd1 O2 C1 1_545 -15.1(7) no
O4 Cd1 N1 C7 1_545 -92.7(9) no
O4 Cd1 N1 C8 1_545 79.2(9) no
O4 Cd1 N3 C10 1_545 46.2(8) no
O4 Cd1 N3 C11 1_545 -151.6(8) no
O4 Cd1 O2 C1 1_545 -123.9(10) no
S1 C2 C3 C4 . 0.5(9) no
S1 C5 C6 O3 . -173.4(6) no
S1 C5 C6 O4 . 6.5(10) no
